data_7008108
loop_
_publ_author_name
'Cowley, Andrew R.'
'Dilworth, Jonathan R.'
'Nairn, Alison K.'
'Robbie, Alasdair J.'

_publ_section_title
;
 Preparation and characterization of diarylphosphazene and
 diarylphosphinohydrazide complexes of titanium, tungsten and ruthenium
 and phosphorylketimido complexes of rhenium.
;
_journal_issue 4
_journal_name_full 'Dalton transactions (Cambridge, England : 2003)'
_journal_page_first 680
_journal_page_last 693
_journal_paper_doi 10.1039/b417068g
_journal_year 2005
_chemical_compound_source
;
synthesis as described
;
_chemical_formula_moiety ' C52 H46 Cl2 N2 O P3 Re, 3(C2 H3 N) '
_chemical_formula_sum 'C58 H55 Cl2 N5 O P3 Re'
_chemical_formula_weight 1188.14
_chemical_melting_point ?
_chemical_name_systematic
;
?
;
_space_group_IT_number 14
_symmetry_cell_setting monoclinic
_symmetry_space_group_name_Hall '-P 2yn'
_symmetry_space_group_name_H-M 'P 1 21/n 1'
_atom_sites_solution_hydrogens geom
_atom_sites_solution_primary direct
_atom_sites_solution_secondary difmap
_audit_creation_date 02-28-01
_audit_creation_method CRYSTALS_ver_12-03-99
_cell_angle_alpha 90
_cell_angle_beta 91.6690(16)
_cell_angle_gamma 90
_cell_formula_units_Z 4
_cell_length_a 18.6983(7)
_cell_length_b 13.3095(5)
_cell_length_c 21.6881(9)
_cell_measurement_reflns_used 28344
_cell_measurement_temperature 150
_cell_measurement_theta_max 28
_cell_measurement_theta_min 5
_cell_volume 5395.1(4)
_computing_cell_refinement
;
KappaCCD software 'DENZO' (Otwinowski & Minor, 1996)
;
_computing_data_collection
;
KappaCCD software 'Collect' (Nonius, 2000)
;
_computing_data_reduction
;
KappaCCD software 'DENZO' (Otwinowski & Minor, 1996)
;
_computing_publication_material
;
CRYSTALS (Watkin et al, 2001)
;
_computing_structure_refinement
;
CRYSTALS (Watkin et al, 2001)
;
_computing_structure_solution 'SIR92 (Giacovazzo et al, 1992)'
_diffrn_ambient_temperature 150
_diffrn_measured_fraction_theta_max 0.974
_diffrn_measurement_device_type
;
Nonius KappaCCD
;
_diffrn_measurement_method \w
_diffrn_radiation_monochromator graphite
_diffrn_radiation_type 'Mo K\a'
_diffrn_radiation_wavelength 0.71073
_diffrn_reflns_av_R_equivalents 0.086
_diffrn_reflns_limit_h_max 24
_diffrn_reflns_limit_h_min -24
_diffrn_reflns_limit_k_max 17
_diffrn_reflns_limit_k_min -17
_diffrn_reflns_limit_l_max 28
_diffrn_reflns_limit_l_min -28
_diffrn_reflns_number 28344
_diffrn_reflns_theta_max 27.43
_diffrn_reflns_theta_min 5.09
_diffrn_standards_decay_% 0.00
_diffrn_standards_interval_count 0
_diffrn_standards_interval_time 0
_diffrn_standards_number 0
_exptl_absorpt_coefficient_mu 2.485
_exptl_absorpt_correction_T_max 0.91
_exptl_absorpt_correction_T_min 0.71
_exptl_absorpt_correction_type multi-scan
_exptl_absorpt_process_details
;
Denzo/Scalepack (Otwinowski & Minor, 1996)
;
_exptl_crystal_colour ' green '
_exptl_crystal_density_diffrn 1.463
_exptl_crystal_density_meas ?
_exptl_crystal_description ' plate '
_exptl_crystal_F_000 2396.025
_exptl_crystal_size_max 0.14
_exptl_crystal_size_mid 0.10
_exptl_crystal_size_min 0.04
_refine_diff_density_max 0.87
_refine_diff_density_min -1.73
_refine_ls_extinction_method None
_refine_ls_goodness_of_fit_ref 1.0666
_refine_ls_hydrogen_treatment noref
_refine_ls_matrix_type full
_refine_ls_number_parameters 618
_refine_ls_number_reflns 6747
_refine_ls_R_factor_gt 0.0535
_refine_ls_shift/su_max 0.01132
_refine_ls_structure_factor_coef F
_refine_ls_weighting_details
;
Chebychev polynomial with 3 parameters, Carruthers & Watkin (1979)
2.41    0.540     2.04
;
_refine_ls_weighting_scheme calc
_refine_ls_wR_factor_ref 0.0583
_reflns_limit_h_max 24
_reflns_limit_h_min -24
_reflns_limit_k_max 17
_reflns_limit_k_min 0
_reflns_limit_l_max 28
_reflns_limit_l_min 0
_reflns_number_gt 6747
_reflns_number_total 11979
_reflns_threshold_expression >3.00\s(I)
_cod_data_source_file b417068g.txt
_cod_data_source_block CRYSTALS_cif
_cod_depositor_comments
;
The following automatic conversions were performed:
'_symmetry_cell_setting' value 'Monoclinic ' changed to 'monoclinic'
according to '/home/adriana/struct/CIF-dictionaries/cif_core.dic'
dictionary named 'cif_core.dic' version 2.4.1 from 2010-06-29.

Automatic conversion script
Id: cif_fix_enum 1555 2011-01-17 13:19:09Z saulius 

The following automatic conversions were performed:

'_chemical_melting_point' value 'not measured' was changed to '?' -
the value is undefined or not given.

Automatic conversion script
Id: cif_fix_values 1569 2011-02-09 13:29:24Z adriana 
;
_cod_original_sg_symbol_H-M 'P 1 21/n 1 '
_cod_original_formula_sum ' C58 H55 Cl2 N5 O1 P3 Re1 '
_cod_database_code 7008108

loop_
_symmetry_equiv_pos_as_xyz
x,y,z
-x,-y,-z
-x+1/2,y+1/2,-z+1/2
x+1/2,-y+1/2,z+1/2

loop_
_atom_site_label
_atom_site_fract_x
_atom_site_fract_y
_atom_site_fract_z
_atom_site_U_iso_or_equiv
_atom_site_occupancy
_atom_site_adp_type
_atom_site_disorder_assembly
_atom_site_disorder_group
Re1 0.339833(15) 0.03639(2) 0.605323(13) 0.0233 1.0000 Uani . .
Cl1 0.2790(1) -0.11048(15) 0.64892(9) 0.0344 1.0000 Uani . .
Cl2 0.4107(1) -0.07130(15) 0.54176(9) 0.0322 1.0000 Uani . .
N1 0.3773(3) 0.1561(5) 0.5835(3) 0.0289 1.0000 Uani . .
C1 0.4017(4) 0.2426(6) 0.5707(4) 0.0318 1.0000 Uani . .
C2 0.4676(5) 0.2526(7) 0.5316(4) 0.0422 1.0000 Uani . .
P1 0.35461(11) 0.34903(15) 0.60088(11) 0.0332 1.0000 Uani . .
O1 0.2784(3) 0.3277(4) 0.6142(3) 0.0417 1.0000 Uani . .
C3 0.4023(5) 0.3923(6) 0.6688(5) 0.0405 1.0000 Uani . .
C4 0.3646(5) 0.4148(7) 0.7213(4) 0.0441 1.0000 Uani . .
C5 0.4003(6) 0.4446(6) 0.7750(5) 0.0474 1.0000 Uani . .
C6 0.4742(7) 0.4529(8) 0.7763(5) 0.0567 1.0000 Uani . .
C7 0.5127(6) 0.4292(8) 0.7258(6) 0.0543 1.0000 Uani . .
C8 0.4771(5) 0.4011(8) 0.6705(5) 0.0470 1.0000 Uani . .
C9 0.3626(4) 0.4484(6) 0.5449(5) 0.0377 1.0000 Uani . .
C10 0.3755(5) 0.5484(7) 0.5626(5) 0.0452 1.0000 Uani . .
C11 0.3742(6) 0.6236(8) 0.5175(6) 0.0549 1.0000 Uani . .
C12 0.3645(6) 0.5996(8) 0.4573(6) 0.0584 1.0000 Uani . .
C13 0.3518(6) 0.5014(9) 0.4386(5) 0.0533 1.0000 Uani . .
C14 0.3513(5) 0.4261(8) 0.4814(5) 0.0466 1.0000 Uani . .
N2 0.2700(3) 0.1049(5) 0.6631(3) 0.0261 1.0000 Uani . .
C15 0.2316(4) 0.1471(6) 0.6933(4) 0.0325 1.0000 Uani . .
C16 0.1805(5) 0.1958(8) 0.7336(4) 0.0442 1.0000 Uani . .
P2 0.4250(1) 0.01994(13) 0.69179(9) 0.0248 1.0000 Uani . .
C17 0.5088(4) 0.0917(6) 0.6875(4) 0.0291 1.0000 Uani . .
C18 0.5405(4) 0.1428(7) 0.7362(4) 0.0385 1.0000 Uani . .
C19 0.6055(5) 0.1902(8) 0.7302(4) 0.0456 1.0000 Uani . .
C20 0.6401(5) 0.1874(8) 0.6752(5) 0.0446 1.0000 Uani . .
C21 0.6099(4) 0.1338(7) 0.6255(4) 0.0379 1.0000 Uani . .
C22 0.5439(5) 0.0874(6) 0.6314(4) 0.0348 1.0000 Uani . .
C23 0.4623(4) -0.1050(6) 0.7136(4) 0.0306 1.0000 Uani . .
C24 0.5042(5) -0.1110(7) 0.7672(5) 0.0442 1.0000 Uani . .
C25 0.5359(5) -0.2014(8) 0.7843(5) 0.0503 1.0000 Uani . .
C26 0.5246(5) -0.2861(7) 0.7480(5) 0.0466 1.0000 Uani . .
C27 0.4822(5) -0.2807(7) 0.6948(4) 0.0407 1.0000 Uani . .
C28 0.4494(4) -0.1895(6) 0.6781(4) 0.0327 1.0000 Uani . .
C29 0.3847(4) 0.0641(6) 0.7630(3) 0.0289 1.0000 Uani . .
C30 0.3803(5) 0.1653(6) 0.7757(4) 0.0357 1.0000 Uani . .
C31 0.3406(4) 0.2001(6) 0.8248(4) 0.0346 1.0000 Uani . .
C32 0.3054(5) 0.1325(8) 0.8620(4) 0.0450 1.0000 Uani . .
C33 0.3092(5) 0.0288(8) 0.8490(4) 0.0456 1.0000 Uani . .
C34 0.3494(5) -0.0048(7) 0.7998(4) 0.0374 1.0000 Uani . .
P3 0.2517(1) 0.04567(16) 0.52107(9) 0.0277 1.0000 Uani . .
C35 0.2758(5) 0.1317(6) 0.4598(4) 0.0331 1.0000 Uani . .
C36 0.3448(5) 0.1253(6) 0.4385(4) 0.0371 1.0000 Uani . .
C37 0.3660(6) 0.1846(8) 0.3894(4) 0.0508 1.0000 Uani . .
C38 0.3185(6) 0.2495(8) 0.3609(4) 0.0492 1.0000 Uani . .
C39 0.2498(6) 0.2569(7) 0.3812(4) 0.0487 1.0000 Uani . .
C40 0.2278(5) 0.1982(7) 0.4310(4) 0.0393 1.0000 Uani . .
C41 0.2287(4) -0.0665(6) 0.4754(4) 0.0339 1.0000 Uani . .
C42 0.1958(5) -0.0575(8) 0.4171(5) 0.0484 1.0000 Uani . .
C43 0.1744(6) -0.1406(9) 0.3835(5) 0.0541 1.0000 Uani . .
C44 0.1829(5) -0.2343(9) 0.4067(5) 0.0527 1.0000 Uani . .
C45 0.2153(6) -0.2459(7) 0.4659(6) 0.0550 1.0000 Uani . .
C46 0.2401(5) -0.1631(7) 0.4995(4) 0.0421 1.0000 Uani . .
C47 0.1625(4) 0.0876(7) 0.5434(4) 0.0332 1.0000 Uani . .
C48 0.1046(5) 0.0212(8) 0.5444(4) 0.0407 1.0000 Uani . .
C49 0.0391(5) 0.0524(9) 0.5656(5) 0.0490 1.0000 Uani . .
C50 0.0307(5) 0.1510(11) 0.5861(5) 0.0591 1.0000 Uani . .
C51 0.0882(5) 0.2183(8) 0.5865(4) 0.0463 1.0000 Uani . .
C52 0.1546(5) 0.1854(7) 0.5659(4) 0.0396 1.0000 Uani . .
N3 0.3129(7) 0.4666(11) 0.2635(7) 0.0964 1.0000 Uani . .
C53 0.2590(7) 0.5045(9) 0.2576(6) 0.0592 1.0000 Uani . .
C54 0.1908(9) 0.5483(12) 0.2485(11) 0.1098 1.0000 Uani . .
N4 0.069(4) 0.542(5) 0.414(3) 0.157(8) 0.29(2) Uiso 1 1
C55 0.106(3) 0.499(4) 0.446(3) 0.090(4) 0.29(2) Uiso 1 1
C56 0.155(4) 0.445(6) 0.488(4) 0.088(4) 0.29(2) Uiso 1 1
N104 0.1257(17) 0.496(2) 0.3826(11) 0.157(8) 0.71(2) Uiso 1 2
C155 0.1411(12) 0.4787(16) 0.432(1) 0.090(4) 0.71(2) Uiso 1 2
C156 0.1604(19) 0.457(3) 0.4959(11) 0.088(4) 0.71(2) Uiso 1 2
N5 0.061(2) 0.238(4) 0.3816(19) 0.157(8) 0.48(3) Uiso 2 1
C57 0.014(2) 0.257(3) 0.4119(16) 0.090(4) 0.48(3) Uiso 2 1
C58 -0.0445(17) 0.281(3) 0.4511(16) 0.088(4) 0.48(3) Uiso 2 1
N105 0.035(2) 0.193(3) 0.400(2) 0.157(8) 0.52(3) Uiso 2 2
C157 0.0094(15) 0.259(2) 0.4239(18) 0.090(4) 0.52(3) Uiso 2 2
C158 -0.0222(17) 0.343(2) 0.4548(15) 0.088(4) 0.52(3) Uiso 2 2
H21 0.4848 0.1843 0.5200 0.0509 1.0000 Uiso . .
H22 0.5061 0.2885 0.5557 0.0509 1.0000 Uiso . .
H23 0.4550 0.2916 0.4934 0.0509 1.0000 Uiso . .
H41 0.3112 0.4093 0.7202 0.0533 1.0000 Uiso . .
H51 0.3728 0.4601 0.8128 0.0570 1.0000 Uiso . .
H61 0.4997 0.4766 0.8147 0.0678 1.0000 Uiso . .
H71 0.5662 0.4319 0.7281 0.0650 1.0000 Uiso . .
H81 0.5048 0.3876 0.6326 0.0564 1.0000 Uiso . .
H101 0.3855 0.5656 0.6069 0.0542 1.0000 Uiso . .
H111 0.3805 0.6955 0.5299 0.0660 1.0000 Uiso . .
H121 0.3666 0.6538 0.4255 0.0699 1.0000 Uiso . .
H131 0.3430 0.4858 0.3939 0.0638 1.0000 Uiso . .
H141 0.3429 0.3551 0.4680 0.0556 1.0000 Uiso . .
H161 0.1834 0.2703 0.7284 0.0534 1.0000 Uiso . .
H162 0.1924 0.1779 0.7775 0.0534 1.0000 Uiso . .
H163 0.1310 0.1724 0.7225 0.0534 1.0000 Uiso . .
H181 0.5160 0.1456 0.7765 0.0462 1.0000 Uiso . .
H191 0.6276 0.2270 0.7662 0.0545 1.0000 Uiso . .
H201 0.6866 0.2234 0.6708 0.0535 1.0000 Uiso . .
H211 0.6357 0.1290 0.5858 0.0455 1.0000 Uiso . .
H221 0.5214 0.0507 0.5955 0.0417 1.0000 Uiso . .
H241 0.5116 -0.0501 0.7936 0.0526 1.0000 Uiso . .
H251 0.5668 -0.2055 0.8226 0.0600 1.0000 Uiso . .
H261 0.5472 -0.3514 0.7604 0.0559 1.0000 Uiso . .
H271 0.4750 -0.3416 0.6684 0.0490 1.0000 Uiso . .
H281 0.4169 -0.1857 0.6407 0.0395 1.0000 Uiso . .
H301 0.4060 0.2145 0.7494 0.0430 1.0000 Uiso . .
H311 0.3375 0.2739 0.8333 0.0417 1.0000 Uiso . .
H321 0.2775 0.1570 0.8977 0.0542 1.0000 Uiso . .
H331 0.2832 -0.0206 0.8750 0.0548 1.0000 Uiso . .
H341 0.3528 -0.0783 0.7908 0.0450 1.0000 Uiso . .
H361 0.3797 0.0778 0.4586 0.0448 1.0000 Uiso . .
H371 0.4161 0.1798 0.3747 0.0613 1.0000 Uiso . .
H381 0.3339 0.2913 0.3254 0.0591 1.0000 Uiso . .
H391 0.2152 0.3043 0.3605 0.0585 1.0000 Uiso . .
H401 0.1779 0.2041 0.4458 0.0471 1.0000 Uiso . .
H421 0.1875 0.0110 0.3993 0.0580 1.0000 Uiso . .
H431 0.1522 -0.1315 0.3413 0.0644 1.0000 Uiso . .
H441 0.1666 -0.2943 0.3823 0.0630 1.0000 Uiso . .
H451 0.2204 -0.3147 0.4841 0.0661 1.0000 Uiso . .
H461 0.2657 -0.1725 0.5402 0.0505 1.0000 Uiso . .
H481 0.1106 -0.0494 0.5297 0.0488 1.0000 Uiso . .
H491 -0.0021 0.0045 0.5662 0.0589 1.0000 Uiso . .
H501 -0.0169 0.1738 0.6006 0.0709 1.0000 Uiso . .
H511 0.0821 0.2888 0.6013 0.0555 1.0000 Uiso . .
H521 0.1965 0.2321 0.5673 0.0476 1.0000 Uiso . .
H541 0.1912 0.5936 0.2117 0.1307 1.0000 Uiso . .
H542 0.1785 0.5882 0.2858 0.1307 1.0000 Uiso . .
H543 0.1543 0.4943 0.2414 0.1307 1.0000 Uiso . .
H561 0.1564 0.3726 0.4755 0.1059 0.29 Uiso 1 1
H562 0.1379 0.4506 0.5309 0.1059 0.29 Uiso 1 1
H563 0.2039 0.4745 0.4855 0.1059 0.29 Uiso 1 1
H1561 0.1802 0.5190 0.5161 0.1059 0.71 Uiso 1 2
H1562 0.1170 0.4345 0.5180 0.1059 0.71 Uiso 1 2
H1563 0.1973 0.4027 0.4976 0.1059 0.71 Uiso 1 2
H581 -0.0770 0.2217 0.4537 0.1059 0.48 Uiso 2 1
H582 -0.0256 0.2988 0.4933 0.1059 0.48 Uiso 2 1
H583 -0.0718 0.3395 0.4333 0.1059 0.48 Uiso 2 1
H1581 0.0110 0.4021 0.4533 0.1059 0.52 Uiso 2 2
H1582 -0.0307 0.3254 0.4988 0.1059 0.52 Uiso 2 2
H1583 -0.0688 0.3610 0.4337 0.1059 0.52 Uiso 2 2

loop_
_atom_site_aniso_label
_atom_site_aniso_U_11
_atom_site_aniso_U_22
_atom_site_aniso_U_33
_atom_site_aniso_U_23
_atom_site_aniso_U_13
_atom_site_aniso_U_12
Re1 0.02354(14) 0.02324(14) 0.02333(14) -0.00062(15) 0.00384(8) -0.00075(15)
Cl1 0.034(1) 0.032(1) 0.038(1) 0.0057(8) 0.0050(8) -0.0065(8)
Cl2 0.035(1) 0.0330(9) 0.0290(9) -0.0023(7) 0.0073(7) 0.0032(7)
N1 0.028(3) 0.028(3) 0.031(3) -0.007(3) -0.001(3) 0.006(3)
C1 0.028(4) 0.023(4) 0.044(5) 0.003(3) -0.000(3) -0.000(3)
C2 0.042(5) 0.045(5) 0.041(5) 0.008(4) 0.014(4) 0.000(4)
P1 0.0333(11) 0.0244(9) 0.0422(12) -0.0032(9) 0.0048(9) -0.0016(8)
O1 0.039(3) 0.030(3) 0.057(4) -0.008(3) 0.010(3) -0.001(2)
C3 0.049(5) 0.022(4) 0.050(5) -0.002(4) 0.002(4) 0.009(4)
C4 0.059(6) 0.031(4) 0.043(5) 0.013(4) 0.017(4) 0.013(4)
C5 0.071(7) 0.031(5) 0.041(5) 0.006(4) 0.009(4) 0.008(4)
C6 0.082(8) 0.042(6) 0.045(5) 0.000(5) -0.008(5) 0.001(5)
C7 0.044(5) 0.050(5) 0.068(7) -0.007(5) -0.006(5) 0.003(4)
C8 0.039(5) 0.059(6) 0.043(5) 0.003(5) -0.001(4) 0.000(4)
C9 0.027(4) 0.025(5) 0.061(6) 0.006(4) -0.003(4) -0.004(3)
C10 0.048(5) 0.031(5) 0.057(6) -0.001(4) 0.002(4) 0.001(4)
C11 0.053(6) 0.039(5) 0.073(8) 0.007(5) 0.008(5) -0.008(4)
C12 0.044(6) 0.047(6) 0.083(9) 0.019(6) -0.002(5) 0.003(5)
C13 0.056(6) 0.061(6) 0.043(6) 0.007(4) -0.003(5) 0.003(5)
C14 0.042(5) 0.047(5) 0.050(6) 0.002(4) -0.008(4) -0.003(4)
N2 0.021(3) 0.028(3) 0.029(3) -0.000(3) -0.001(2) 0.004(2)
C15 0.029(4) 0.033(4) 0.035(4) 0.003(3) 0.002(3) -0.004(3)
C16 0.040(5) 0.051(5) 0.043(5) -0.008(4) 0.013(4) 0.011(4)
P2 0.0258(9) 0.0236(11) 0.0250(9) -0.0000(7) 0.0038(7) 0.0019(7)
C17 0.029(4) 0.025(4) 0.034(4) -0.002(3) 0.002(3) 0.002(3)
C18 0.032(4) 0.050(5) 0.033(4) 0.005(4) 0.002(3) 0.003(4)
C19 0.039(5) 0.056(6) 0.041(5) -0.004(4) -0.004(4) -0.013(4)
C20 0.035(5) 0.052(6) 0.046(5) 0.008(4) -0.001(4) -0.007(4)
C21 0.026(4) 0.054(5) 0.033(4) 0.006(4) 0.000(3) -0.003(4)
C22 0.039(4) 0.034(4) 0.031(4) -0.006(3) -0.002(3) 0.001(3)
C23 0.027(4) 0.028(4) 0.037(4) 0.006(3) 0.001(3) 0.003(3)
C24 0.044(5) 0.039(5) 0.049(5) -0.005(4) -0.016(4) 0.003(4)
C25 0.044(5) 0.050(6) 0.056(6) 0.015(5) -0.013(4) 0.003(4)
C26 0.045(5) 0.031(5) 0.063(6) 0.005(4) 0.003(5) 0.007(4)
C27 0.045(5) 0.033(4) 0.044(5) 0.002(4) 0.012(4) 0.001(4)
C28 0.033(4) 0.035(4) 0.031(4) 0.002(3) 0.014(3) -0.003(3)
C29 0.029(4) 0.035(4) 0.023(3) -0.004(3) 0.003(3) 0.000(3)
C30 0.040(4) 0.026(4) 0.042(5) 0.004(3) 0.008(4) -0.001(3)
C31 0.035(4) 0.033(4) 0.036(4) -0.009(3) 0.008(3) 0.003(3)
C32 0.043(5) 0.058(6) 0.034(5) -0.005(4) 0.014(4) 0.001(4)
C33 0.052(5) 0.059(6) 0.026(4) 0.009(4) 0.007(3) -0.004(5)
C34 0.043(5) 0.035(4) 0.034(4) 0.001(3) 0.006(4) -0.007(4)
P3 0.0247(9) 0.032(1) 0.0267(9) 0.0001(9) 0.0030(7) -0.0001(8)
C35 0.043(5) 0.031(4) 0.024(4) 0.002(3) -0.005(3) 0.001(3)
C36 0.052(5) 0.025(4) 0.034(4) -0.000(3) 0.012(4) -0.003(3)
C37 0.061(6) 0.061(6) 0.031(5) 0.017(4) 0.016(4) 0.006(5)
C38 0.073(7) 0.051(6) 0.024(4) 0.007(4) 0.003(4) 0.002(5)
C39 0.068(7) 0.044(5) 0.034(5) 0.009(4) 0.003(4) 0.006(5)
C40 0.036(4) 0.055(5) 0.027(4) 0.006(4) -0.000(3) 0.015(4)
C41 0.025(4) 0.039(4) 0.038(4) -0.003(3) 0.009(3) 0.004(3)
C42 0.047(5) 0.055(6) 0.043(5) 0.002(4) -0.002(4) -0.006(4)
C43 0.048(6) 0.067(7) 0.046(6) 0.002(5) -0.021(4) -0.009(5)
C44 0.036(5) 0.073(7) 0.049(6) -0.022(5) -0.007(4) -0.008(5)
C45 0.054(6) 0.037(5) 0.075(8) -0.010(5) 0.004(5) -0.006(4)
C46 0.041(5) 0.046(5) 0.039(5) -0.004(4) 0.001(4) -0.002(4)
C47 0.029(4) 0.044(5) 0.027(4) 0.003(3) 0.003(3) 0.006(3)
C48 0.033(4) 0.060(6) 0.029(4) -0.006(4) -0.001(3) -0.004(4)
C49 0.028(4) 0.076(7) 0.044(5) -0.010(5) 0.006(4) -0.002(4)
C50 0.025(4) 0.12(1) 0.036(5) -0.002(6) -0.000(4) 0.009(5)
C51 0.045(5) 0.064(6) 0.030(4) -0.002(4) 0.001(4) 0.018(5)
C52 0.040(5) 0.047(5) 0.032(4) 0.004(4) 0.004(3) 0.010(4)
N3 0.077(8) 0.10(1) 0.110(11) 0.013(8) -0.013(7) 0.003(8)
C53 0.069(8) 0.046(5) 0.063(7) 0.003(5) -0.009(6) -0.002(5)
C54 0.09(1) 0.07(1) 0.17(2) 0.009(11) -0.041(12) 0.015(8)

loop_
_atom_type_symbol
_atom_type_scat_dispersion_real
_atom_type_scat_dispersion_imag
_atom_type_scat_Cromer_Mann_a1
_atom_type_scat_Cromer_Mann_b1
_atom_type_scat_Cromer_Mann_a2
_atom_type_scat_Cromer_Mann_b2
_atom_type_scat_Cromer_Mann_a3
_atom_type_scat_Cromer_Mann_b3
_atom_type_scat_Cromer_Mann_a4
_atom_type_scat_Cromer_Mann_b4
_atom_type_scat_Cromer_Mann_c
_atom_type_scat_source
'C   ' 0.0020 0.0020 2.3100 20.8439 1.0200 10.2075 1.5886 0.5687 0.8650 51.6512 0.2156 International_Tables_Vol_IV_Table_2.2B
'H   ' 0.0000 0.0000 0.4930 10.5109 0.3229 26.1257 0.1402 3.1424 0.0408 57.7997 0.0030 International_Tables_Vol_IV_Table_2.2B
'Cl  ' 0.1320 0.1590 11.4604 0.0104 7.1964 1.1662 6.2556 18.5194 1.6455 47.7784 -9.5574 International_Tables_Vol_IV_Table_2.2B
'N   ' 0.0040 0.0030 12.2126 0.0057 3.1322 9.8933 2.0125 28.9975 1.1663 0.5826 -11.5290 International_Tables_Vol_IV_Table_2.2B
'O   ' 0.0080 0.0060 3.0485 13.2771 2.2868 5.7011 1.5463 0.3239 0.8670 32.9089 0.2508 International_Tables_Vol_IV_Table_2.2B
'P   ' 0.0900 0.0950 6.4345 1.9067 4.1791 27.1570 1.7800 0.5260 1.4908 68.1645 1.1149 International_Tables_Vol_IV_Table_2.2B
'Re  ' -1.5980 7.2320 28.7621 1.6719 15.7189 9.0923 14.5564 0.3505 5.4417 52.0861 10.4720 International_Tables_Vol_IV_Table_2.2B

loop_
_geom_angle_atom_site_label_1
_geom_angle_site_symmetry_1
_geom_angle_atom_site_label_2
_geom_angle_site_symmetry_2
_geom_angle_atom_site_label_3
_geom_angle_site_symmetry_3
_geom_angle
_geom_angle_publ_flag
Cl1 . Re1 . Cl2 . 90.88(7) yes
Cl1 . Re1 . N1 . 170.3(2) yes
Cl2 . Re1 . N1 . 98.6(2) yes
Cl1 . Re1 . N2 . 79.01(18) yes
Cl2 . Re1 . N2 . 169.80(18) yes
N1 . Re1 . N2 . 91.5(3) yes
Cl1 . Re1 . P2 . 86.08(6) yes
Cl2 . Re1 . P2 . 91.66(6) yes
N1 . Re1 . P2 . 91.8(2) yes
N2 . Re1 . P2 . 89.03(17) yes
Cl1 . Re1 . P3 . 91.06(7) yes
Cl2 . Re1 . P3 . 88.43(7) yes
N1 . Re1 . P3 . 91.0(2) yes
N2 . Re1 . P3 . 90.38(17) yes
P2 . Re1 . P3 . 177.13(7) yes
Re1 . N1 . C1 . 176.6(6) yes
N1 . C1 . C2 . 120.1(7) yes
N1 . C1 . P1 . 116.8(6) yes
C2 . C1 . P1 . 123.1(6) yes
C1 . C2 . H21 . 109.5 no
C1 . C2 . H22 . 109.5 no
H21 . C2 . H22 . 109.5 no
C1 . C2 . H23 . 109.5 no
H21 . C2 . H23 . 109.5 no
H22 . C2 . H23 . 109.5 no
C1 . P1 . O1 . 113.6(4) yes
C1 . P1 . C3 . 108.3(4) yes
O1 . P1 . C3 . 111.0(4) yes
C1 . P1 . C9 . 106.3(4) yes
O1 . P1 . C9 . 111.6(4) yes
C3 . P1 . C9 . 105.6(4) yes
P1 . C3 . C4 . 119.3(8) yes
P1 . C3 . C8 . 121.3(7) yes
C4 . C3 . C8 . 119.4(9) yes
C3 . C4 . C5 . 120.5(10) yes
C3 . C4 . H41 . 119.7 no
C5 . C4 . H41 . 119.7 no
C4 . C5 . C6 . 119.7(9) yes
C4 . C5 . H51 . 120.2 no
C6 . C5 . H51 . 120.2 no
C5 . C6 . C7 . 121.0(10) yes
C5 . C6 . H61 . 119.5 no
C7 . C6 . H61 . 119.5 no
C6 . C7 . C8 . 119.9(10) yes
C6 . C7 . H71 . 120.0 no
C8 . C7 . H71 . 120.0 no
C3 . C8 . C7 . 119.4(9) yes
C3 . C8 . H81 . 120.3 no
C7 . C8 . H81 . 120.3 no
P1 . C9 . C10 . 121.8(8) yes
P1 . C9 . C14 . 119.1(6) yes
C10 . C9 . C14 . 119.0(9) yes
C9 . C10 . C11 . 119.2(10) yes
C9 . C10 . H101 . 120.4 no
C11 . C10 . H101 . 120.4 no
C10 . C11 . C12 . 120.4(10) yes
C10 . C11 . H111 . 119.8 no
C12 . C11 . H111 . 119.8 no
C11 . C12 . C13 . 121.5(10) yes
C11 . C12 . H121 . 119.3 no
C13 . C12 . H121 . 119.3 no
C12 . C13 . C14 . 119.8(10) yes
C12 . C13 . H131 . 120.1 no
C14 . C13 . H131 . 120.1 no
C9 . C14 . C13 . 120.1(9) yes
C9 . C14 . H141 . 119.9 no
C13 . C14 . H141 . 119.9 no
Re1 . N2 . C15 . 176.5(7) yes
N2 . C15 . C16 . 176.6(9) yes
C15 . C16 . H161 . 109.5 no
C15 . C16 . H162 . 109.5 no
H161 . C16 . H162 . 109.5 no
C15 . C16 . H163 . 109.5 no
H161 . C16 . H163 . 109.5 no
H162 . C16 . H163 . 109.5 no
Re1 . P2 . C17 . 116.9(3) yes
Re1 . P2 . C23 . 120.6(3) yes
C17 . P2 . C23 . 99.3(3) yes
Re1 . P2 . C29 . 110.2(3) yes
C17 . P2 . C29 . 104.3(4) yes
C23 . P2 . C29 . 103.5(4) yes
P2 . C17 . C18 . 124.4(6) yes
P2 . C17 . C22 . 116.4(6) yes
C18 . C17 . C22 . 119.1(7) yes
C17 . C18 . C19 . 121.0(8) yes
C17 . C18 . H181 . 119.5 no
C19 . C18 . H181 . 119.5 no
C18 . C19 . C20 . 120.5(9) yes
C18 . C19 . H191 . 119.7 no
C20 . C19 . H191 . 119.7 no
C19 . C20 . C21 . 119.6(8) yes
C19 . C20 . H201 . 120.2 no
C21 . C20 . H201 . 120.2 no
C20 . C21 . C22 . 119.7(8) yes
C20 . C21 . H211 . 120.2 no
C22 . C21 . H211 . 120.2 no
C17 . C22 . C21 . 120.1(8) yes
C17 . C22 . H221 . 119.9 no
C21 . C22 . H221 . 119.9 no
P2 . C23 . C24 . 117.6(7) yes
P2 . C23 . C28 . 121.9(6) yes
C24 . C23 . C28 . 120.4(8) yes
C23 . C24 . C25 . 120.0(9) yes
C23 . C24 . H241 . 120.0 no
C25 . C24 . H241 . 120.0 no
C24 . C25 . C26 . 119.8(9) yes
C24 . C25 . H251 . 120.1 no
C26 . C25 . H251 . 120.1 no
C25 . C26 . C27 . 120.3(8) yes
C25 . C26 . H261 . 119.8 no
C27 . C26 . H261 . 119.8 no
C26 . C27 . C28 . 119.8(8) yes
C26 . C27 . H271 . 120.1 no
C28 . C27 . H271 . 120.1 no
C23 . C28 . C27 . 119.5(8) yes
C23 . C28 . H281 . 120.2 no
C27 . C28 . H281 . 120.2 no
P2 . C29 . C30 . 120.7(6) yes
P2 . C29 . C34 . 118.9(6) yes
C30 . C29 . C34 . 119.7(7) yes
C29 . C30 . C31 . 120.9(8) yes
C29 . C30 . H301 . 119.5 no
C31 . C30 . H301 . 119.5 no
C30 . C31 . C32 . 120.0(8) yes
C30 . C31 . H311 . 120.0 no
C32 . C31 . H311 . 120.0 no
C31 . C32 . C33 . 119.5(8) yes
C31 . C32 . H321 . 120.3 no
C33 . C32 . H321 . 120.3 no
C32 . C33 . C34 . 119.8(8) yes
C32 . C33 . H331 . 120.1 no
C34 . C33 . H331 . 120.1 no
C29 . C34 . C33 . 120.1(8) yes
C29 . C34 . H341 . 120.0 no
C33 . C34 . H341 . 120.0 no
Re1 . P3 . C35 . 113.8(3) yes
Re1 . P3 . C41 . 120.5(3) yes
C35 . P3 . C41 . 100.2(4) yes
Re1 . P3 . C47 . 114.8(3) yes
C35 . P3 . C47 . 104.3(4) yes
C41 . P3 . C47 . 100.9(4) yes
P3 . C35 . C36 . 117.2(6) yes
P3 . C35 . C40 . 123.8(7) yes
C36 . C35 . C40 . 118.8(8) yes
C35 . C36 . C37 . 120.6(9) yes
C35 . C36 . H361 . 119.7 no
C37 . C36 . H361 . 119.7 no
C36 . C37 . C38 . 120.4(9) yes
C36 . C37 . H371 . 119.8 no
C38 . C37 . H371 . 119.8 no
C37 . C38 . C39 . 120.0(9) yes
C37 . C38 . H381 . 120.0 no
C39 . C38 . H381 . 120.0 no
C38 . C39 . C40 . 120.2(9) yes
C38 . C39 . H391 . 119.9 no
C40 . C39 . H391 . 119.9 no
C35 . C40 . C39 . 120.0(8) yes
C35 . C40 . H401 . 120.0 no
C39 . C40 . H401 . 120.0 no
P3 . C41 . C42 . 120.6(7) yes
P3 . C41 . C46 . 121.0(7) yes
C42 . C41 . C46 . 118.3(8) yes
C41 . C42 . C43 . 121.7(9) yes
C41 . C42 . H421 . 119.2 no
C43 . C42 . H421 . 119.2 no
C42 . C43 . C44 . 120.9(9) yes
C42 . C43 . H431 . 119.5 no
C44 . C43 . H431 . 119.5 no
C43 . C44 . C45 . 118.8(9) yes
C43 . C44 . H441 . 120.6 no
C45 . C44 . H441 . 120.6 no
C44 . C45 . C46 . 121.1(10) yes
C44 . C45 . H451 . 119.5 no
C46 . C45 . H451 . 119.5 no
C41 . C46 . C45 . 119.1(9) yes
C41 . C46 . H461 . 120.4 no
C45 . C46 . H461 . 120.4 no
P3 . C47 . C48 . 121.4(7) yes
P3 . C47 . C52 . 118.8(7) yes
C48 . C47 . C52 . 119.5(8) yes
C47 . C48 . C49 . 120.6(9) yes
C47 . C48 . H481 . 119.7 no
C49 . C48 . H481 . 119.7 no
C48 . C49 . C50 . 119.8(9) yes
C48 . C49 . H491 . 120.1 no
C50 . C49 . H491 . 120.1 no
C49 . C50 . C51 . 120.7(9) yes
C49 . C50 . H501 . 119.7 no
C51 . C50 . H501 . 119.7 no
C50 . C51 . C52 . 119.1(10) yes
C50 . C51 . H511 . 120.5 no
C52 . C51 . H511 . 120.5 no
C47 . C52 . C51 . 120.4(9) yes
C47 . C52 . H521 . 119.8 no
C51 . C52 . H521 . 119.8 no
N3 . C53 . C54 . 177.4(16) yes
C53 . C54 . H541 . 109.5 no
C53 . C54 . H542 . 109.5 no
H541 . C54 . H542 . 109.5 no
C53 . C54 . H543 . 109.5 no
H541 . C54 . H543 . 109.5 no
H542 . C54 . H543 . 109.5 no
N4 . C55 . C56 . 179.2(1) yes
C55 . C56 . H561 . 109.5 no
C55 . C56 . H562 . 109.5 no
H561 . C56 . H562 . 109.5 no
C55 . C56 . H563 . 109.5 no
H561 . C56 . H563 . 109.5 no
H562 . C56 . H563 . 109.5 no
N104 . C155 . C156 . 179.7(1) yes
C155 . C156 . H1561 . 109.5 no
C155 . C156 . H1562 . 109.5 no
C155 . C156 . H1563 . 109.5 no
H1561 . C156 . H1562 . 109.5 no
H1561 . C156 . H1563 . 109.5 no
H1562 . C156 . H1563 . 109.5 no
N5 . C57 . C58 . 179.6(1) yes
C57 . C58 . H581 . 109.5 no
C57 . C58 . H582 . 109.5 no
H581 . C58 . H582 . 109.5 no
C57 . C58 . H583 . 109.5 no
H581 . C58 . H583 . 109.5 no
H582 . C58 . H583 . 109.5 no
N105 . C157 . C158 . 179.2(1) yes
C157 . C158 . H1581 . 109.5 no
C157 . C158 . H1582 . 109.5 no
C157 . C158 . H1583 . 109.5 no
H1581 . C158 . H1582 . 109.5 no
H1581 . C158 . H1583 . 109.5 no
H1582 . C158 . H1583 . 109.5 no

loop_
_geom_bond_atom_site_label_1
_geom_bond_site_symmetry_1
_geom_bond_atom_site_label_2
_geom_bond_site_symmetry_2
_geom_bond_distance
_geom_bond_publ_flag
Re1 . Cl1 . 2.4637(19) yes
Re1 . Cl2 . 2.4123(18) yes
Re1 . N1 . 1.809(7) yes
Re1 . N2 . 2.049(6) yes
Re1 . P2 . 2.434(2) yes
Re1 . P3 . 2.4284(19) yes
N1 . C1 . 1.27(1) yes
C1 . C2 . 1.522(11) yes
C1 . P1 . 1.801(8) yes
C2 . H21 . 1.00 no
C2 . H22 . 1.00 no
C2 . H23 . 1.000 no
P1 . O1 . 1.489(6) yes
P1 . C3 . 1.80(1) yes
P1 . C9 . 1.806(9) yes
C3 . C4 . 1.389(13) yes
C3 . C8 . 1.402(13) yes
C4 . C5 . 1.385(15) yes
C4 . H41 . 1.00 no
C5 . C6 . 1.387(16) yes
C5 . H51 . 1.00 no
C6 . C7 . 1.365(16) yes
C6 . H61 . 1.000 no
C7 . C8 . 1.406(15) yes
C7 . H71 . 1.00 no
C8 . H81 . 1.00 no
C9 . C10 . 1.404(12) yes
C9 . C14 . 1.417(14) yes
C10 . C11 . 1.399(15) yes
C10 . H101 . 1.000 no
C11 . C12 . 1.351(18) yes
C11 . H111 . 1.000 no
C12 . C13 . 1.387(17) yes
C12 . H121 . 1.000 no
C13 . C14 . 1.367(15) yes
C13 . H131 . 1.000 no
C14 . H141 . 1.00 no
N2 . C15 . 1.14(1) yes
C15 . C16 . 1.465(12) yes
C16 . H161 . 1.00 no
C16 . H162 . 1.00 no
C16 . H163 . 1.00 no
P2 . C17 . 1.841(8) yes
P2 . C23 . 1.859(8) yes
P2 . C29 . 1.834(8) yes
C17 . C18 . 1.376(12) yes
C17 . C22 . 1.399(11) yes
C18 . C19 . 1.379(12) yes
C18 . H181 . 1.000 no
C19 . C20 . 1.374(14) yes
C19 . H191 . 1.000 no
C20 . C21 . 1.398(14) yes
C20 . H201 . 1.000 no
C21 . C22 . 1.390(12) yes
C21 . H211 . 1.000 no
C22 . H221 . 1.000 no
C23 . C24 . 1.385(12) yes
C23 . C28 . 1.380(12) yes
C24 . C25 . 1.387(13) yes
C24 . H241 . 1.000 no
C25 . C26 . 1.387(15) yes
C25 . H251 . 1.00 no
C26 . C27 . 1.382(15) yes
C26 . H261 . 1.000 no
C27 . C28 . 1.403(12) yes
C27 . H271 . 1.000 no
C28 . H281 . 1.000 no
C29 . C30 . 1.378(11) yes
C29 . C34 . 1.395(12) yes
C30 . C31 . 1.396(12) yes
C30 . H301 . 1.000 no
C31 . C32 . 1.387(13) yes
C31 . H311 . 1.000 no
C32 . C33 . 1.411(14) yes
C32 . H321 . 1.000 no
C33 . C34 . 1.397(12) yes
C33 . H331 . 1.000 no
C34 . H341 . 1.000 no
P3 . C35 . 1.821(8) yes
P3 . C41 . 1.835(9) yes
P3 . C47 . 1.836(8) yes
C35 . C36 . 1.385(12) yes
C35 . C40 . 1.395(11) yes
C36 . C37 . 1.393(12) yes
C36 . H361 . 1.000 no
C37 . C38 . 1.373(14) yes
C37 . H371 . 1.00 no
C38 . C39 . 1.374(15) yes
C38 . H381 . 1.000 no
C39 . C40 . 1.403(13) yes
C39 . H391 . 1.00 no
C40 . H401 . 1.000 no
C41 . C42 . 1.395(13) yes
C41 . C46 . 1.402(13) yes
C42 . C43 . 1.379(15) yes
C42 . H421 . 1.00 no
C43 . C44 . 1.353(17) yes
C43 . H431 . 1.00 no
C44 . C45 . 1.413(17) yes
C44 . H441 . 1.00 no
C45 . C46 . 1.392(14) yes
C45 . H451 . 1.000 no
C46 . H461 . 1.000 no
C47 . C48 . 1.399(12) yes
C47 . C52 . 1.400(13) yes
C48 . C49 . 1.386(12) yes
C48 . H481 . 1.00 no
C49 . C50 . 1.395(17) yes
C49 . H491 . 1.00 no
C50 . C51 . 1.400(16) yes
C50 . H501 . 1.000 no
C51 . C52 . 1.401(12) yes
C51 . H511 . 1.00 no
C52 . H521 . 1.00 no
N3 . C53 . 1.131(16) yes
C53 . C54 . 1.41(2) yes
C54 . H541 . 1.00 no
C54 . H542 . 1.00 no
C54 . H543 . 1.000 no
N4 . C55 . 1.13(1) yes
C55 . C56 . 1.45(1) yes
C56 . H561 . 1.00 no
C56 . H562 . 1.00 no
C56 . H563 . 1.00 no
N104 . C155 . 1.13(1) yes
C155 . C156 . 1.44(1) yes
C156 . H1561 . 1.00 no
C156 . H1562 . 1.00 no
C156 . H1563 . 1.00 no
N5 . C57 . 1.13(1) yes
C57 . C58 . 1.45(1) yes
C58 . H581 . 1.00 no
C58 . H582 . 1.00 no
C58 . H583 . 1.00 no
N105 . C157 . 1.13(1) yes
C157 . C158 . 1.45(1) yes
C158 . H1581 . 1.00 no
C158 . H1582 . 1.00 no
C158 . H1583 . 1.00 no
